data_1545019
loop_
_publ_author_name
'Arafath, Md. Azharul'
'Adam, Farook'
'Razali, Mohd. R.'

_publ_section_title
;
 (<i>E</i>)-2-Methyl-6-{[(5-methylpyridin-2-yl)imino]methyl}phenol
;
_journal_coeditor_code HB4107
_journal_issue 1
_journal_name_full IUCrData
_journal_page_first x162009
_journal_paper_doi 10.1107/S2414314616020095
_journal_volume 2
_journal_year 2017
_chemical_formula_iupac 'C14 H14 N2 O'
_chemical_formula_moiety 'C14 H14 N2 O'
_chemical_formula_sum 'C14 H14 N2 O'
_chemical_formula_weight 226.27
_chemical_name_systematic
;
(<i>E</i>)-2-Methyl-6-{[(5-methylpyridin-2-yl)imino]methyl}phenol
;
_space_group_crystal_system orthorhombic
_space_group_IT_number 29
_space_group_name_Hall 'P 2c -2ac'
_space_group_name_H-M_alt 'P c a 21'
_symmetry_space_group_name_Hall 'P 2c -2ac'
_symmetry_space_group_name_H-M 'P c a 21'
_atom_sites_solution_hydrogens mixed
_atom_sites_solution_primary direct
_audit_creation_method SHELXL-2014/7
_cell_angle_alpha 90
_cell_angle_beta 90
_cell_angle_gamma 90
_cell_formula_units_Z 4
_cell_length_a 23.440(3)
_cell_length_b 4.6307(6)
_cell_length_c 10.6408(13)
_cell_measurement_reflns_used 2856
_cell_measurement_temperature 100(2)
_cell_measurement_theta_max 29.10
_cell_measurement_theta_min 2.59
_cell_volume 1155.0(3)
_computing_cell_refinement
;
SAINT (Bruker, 2004)
;
_computing_data_collection
;
APEX2 (Bruker, 2004)
;
_computing_data_reduction
;
SAINT (Bruker, 2004)
;
_computing_molecular_graphics
;
SHELXTL (Sheldrick, 2008)
;
_computing_publication_material
;
<i>SHELXL2014/7</i> (Sheldrick, 2015)
;
_computing_structure_refinement
;
<i>SHELXL2014/7</i> (Sheldrick, 2015)
;
_computing_structure_solution
;
SHELXS97 (Sheldrick, 2008)
;
_diffrn_ambient_temperature 100(2)
_diffrn_measured_fraction_theta_full 1.000
_diffrn_measured_fraction_theta_max 0.998
_diffrn_measurement_device_type 'Bruker APEXII CCD'
_diffrn_measurement_method '\f and \w scans'
_diffrn_radiation_type MoK\a
_diffrn_radiation_wavelength 0.71073
_diffrn_reflns_av_R_equivalents 0.0311
_diffrn_reflns_limit_h_max 31
_diffrn_reflns_limit_h_min -31
_diffrn_reflns_limit_k_max 6
_diffrn_reflns_limit_k_min -6
_diffrn_reflns_limit_l_max 14
_diffrn_reflns_limit_l_min -14
_diffrn_reflns_number 9247
_diffrn_reflns_theta_full 25.242
_diffrn_reflns_theta_max 29.119
_diffrn_reflns_theta_min 1.738
_exptl_absorpt_coefficient_mu 0.084
_exptl_absorpt_correction_type none
_exptl_crystal_colour orange
_exptl_crystal_density_diffrn 1.301
_exptl_crystal_description block
_exptl_crystal_F_000 480
_exptl_crystal_size_max 0.589
_exptl_crystal_size_mid 0.177
_exptl_crystal_size_min 0.138
_refine_diff_density_max 0.245
_refine_diff_density_min -0.180
_refine_ls_abs_structure_details none
_refine_ls_extinction_method none
_refine_ls_goodness_of_fit_ref 1.089
_refine_ls_hydrogen_treatment mixed
_refine_ls_matrix_type full
_refine_ls_number_parameters 160
_refine_ls_number_reflns 3106
_refine_ls_number_restraints 1
_refine_ls_restrained_S_all 1.089
_refine_ls_R_factor_all 0.0458
_refine_ls_R_factor_gt 0.0410
_refine_ls_shift/su_max 0.000
_refine_ls_shift/su_mean 0.000
_refine_ls_structure_factor_coef Fsqd
_refine_ls_weighting_details 'w=1/[\s^2^(Fo^2^)+(0.0653P)^2^+0.0393P] where P=(Fo^2^+2Fc^2^)/3'
_refine_ls_weighting_scheme calc
_refine_ls_wR_factor_gt 0.1084
_refine_ls_wR_factor_ref 0.1121
_reflns_number_gt 2792
_reflns_number_total 3106
_reflns_threshold_expression 'I > 2\s(I)'
_cod_data_source_file hb4107sup1.cif
_cod_data_source_block I
_cod_database_code 1545019
_shelx_space_group_comment
;
The symmetry employed for this shelxl refinement is uniquely defined
by the following loop, which should always be used as a source of
symmetry information in preference to the above space-group names.
They are only intended as comments.
;
_shelx_estimated_absorpt_t_min 0.952
_shelx_estimated_absorpt_t_max 0.989

loop_
_space_group_symop_operation_xyz
'x, y, z'
'-x, -y, z+1/2'
'x+1/2, -y, z'
'-x+1/2, y, z+1/2'

loop_
_atom_site_type_symbol
_atom_site_label
_atom_site_fract_x
_atom_site_fract_y
_atom_site_fract_z
_atom_site_U_iso_or_equiv
_atom_site_adp_type
_atom_site_calc_flag
_atom_site_occupancy
O O1 0.65226(6) 0.0538(3) 0.69407(15) 0.0236(4) Uani d 1
N N1 0.61387(7) 0.6480(3) 0.31428(17) 0.0194(4) Uani d 1
N N2 0.63432(7) 0.3591(4) 0.49405(16) 0.0177(4) Uani d 1
C C1 0.70576(8) 0.6813(4) 0.4124(2) 0.0204(4) Uani d 1
H H1A 0.7307 0.6230 0.4781 0.025 Uiso calc 1
C C2 0.72340(9) 0.8817(4) 0.3237(2) 0.0212(4) Uani d 1
H H2A 0.7608 0.9600 0.3273 0.025 Uiso calc 1
C C3 0.68583(8) 0.9677(4) 0.22889(19) 0.0185(4) Uani d 1
C C4 0.63168(9) 0.8438(4) 0.2302(2) 0.0197(4) Uani d 1
H H4A 0.6055 0.9022 0.1669 0.024 Uiso calc 1
C C5 0.65087(8) 0.5669(4) 0.40364(19) 0.0170(4) Uani d 1
C C6 0.70294(9) 1.1822(4) 0.1299(2) 0.0228(4) Uani d 1
H H6A 0.6696 1.2327 0.0788 0.034 Uiso calc 1
H H6B 0.7324 1.0974 0.0760 0.034 Uiso calc 1
H H6C 0.7180 1.3566 0.1702 0.034 Uiso calc 1
C C7 0.58560(9) 0.2307(4) 0.48190(19) 0.0178(4) Uani d 1
H H7A 0.5619 0.2782 0.4125 0.021 Uiso calc 1
C C8 0.56627(8) 0.0167(4) 0.57120(18) 0.0168(4) Uani d 1
C C9 0.51292(9) -0.1140(4) 0.5548(2) 0.0205(4) Uani d 1
H H9A 0.4899 -0.0613 0.4849 0.025 Uiso calc 1
C C10 0.49335(9) -0.3183(4) 0.6386(2) 0.0232(4) Uani d 1
H H10A 0.4570 -0.4051 0.6272 0.028 Uiso calc 1
C C11 0.52755(9) -0.3965(4) 0.7406(2) 0.0222(4) Uani d 1
H H11A 0.5139 -0.5377 0.7981 0.027 Uiso calc 1
C C12 0.58079(9) -0.2740(4) 0.76055(19) 0.0205(4) Uani d 1
C C13 0.60016(8) -0.0652(4) 0.67508(19) 0.0181(4) Uani d 1
C C14 0.61778(10) -0.3582(5) 0.8700(2) 0.0290(5) Uani d 1
H H14A 0.6269 -0.1862 0.9198 0.043 Uiso calc 1
H H14B 0.6532 -0.4453 0.8388 0.043 Uiso calc 1
H H14C 0.5974 -0.4980 0.9226 0.043 Uiso calc 1
H H101 0.6583(13) 0.190(7) 0.639(3) 0.046(9) Uiso d 1

loop_
_atom_site_aniso_label
_atom_site_aniso_U_11
_atom_site_aniso_U_22
_atom_site_aniso_U_33
_atom_site_aniso_U_12
_atom_site_aniso_U_13
_atom_site_aniso_U_23
O1 0.0218(7) 0.0269(8) 0.0221(8) -0.0048(6) -0.0036(6) 0.0055(7)
N1 0.0210(8) 0.0201(8) 0.0170(8) 0.0000(7) -0.0007(7) 0.0006(7)
N2 0.0182(8) 0.0172(8) 0.0178(8) 0.0001(6) 0.0024(6) 0.0005(7)
C1 0.0190(10) 0.0206(9) 0.0217(11) -0.0005(7) -0.0031(8) 0.0039(8)
C2 0.0204(9) 0.0210(9) 0.0222(10) -0.0015(8) 0.0014(8) 0.0014(9)
C3 0.0233(10) 0.0163(9) 0.0159(9) 0.0013(7) 0.0029(7) -0.0011(8)
C4 0.0234(10) 0.0186(9) 0.0170(9) 0.0021(7) -0.0009(8) 0.0006(8)
C5 0.0211(9) 0.0148(9) 0.0150(9) 0.0005(7) 0.0013(7) -0.0003(7)
C6 0.0288(11) 0.0200(10) 0.0196(10) 0.0007(8) 0.0037(8) 0.0039(8)
C7 0.0197(9) 0.0168(8) 0.0169(10) 0.0018(7) 0.0016(7) -0.0009(8)
C8 0.0184(9) 0.0165(8) 0.0156(10) 0.0020(7) 0.0023(7) -0.0006(7)
C9 0.0199(10) 0.0195(9) 0.0222(10) 0.0016(7) 0.0009(8) -0.0015(8)
C10 0.0190(9) 0.0224(10) 0.0281(11) -0.0001(8) 0.0034(8) -0.0007(9)
C11 0.0268(10) 0.0183(9) 0.0217(11) 0.0008(8) 0.0081(8) 0.0008(8)
C12 0.0248(10) 0.0209(10) 0.0158(10) 0.0022(8) 0.0030(8) 0.0014(8)
C13 0.0195(9) 0.0183(8) 0.0164(10) 0.0012(7) 0.0014(7) -0.0025(8)
C14 0.0349(12) 0.0318(12) 0.0202(11) -0.0005(9) -0.0005(9) 0.0069(10)

loop_
_atom_type_symbol
_atom_type_description
_atom_type_scat_dispersion_real
_atom_type_scat_dispersion_imag
_atom_type_scat_source
C C 0.0033 0.0016 'International Tables Vol C Tables 4.2.6.8 and 6.1.1.4'
H H 0.0000 0.0000 'International Tables Vol C Tables 4.2.6.8 and 6.1.1.4'
N N 0.0061 0.0033 'International Tables Vol C Tables 4.2.6.8 and 6.1.1.4'
O O 0.0106 0.0060 'International Tables Vol C Tables 4.2.6.8 and 6.1.1.4'

loop_
_geom_angle_atom_site_label_1
_geom_angle_atom_site_label_2
_geom_angle_atom_site_label_3
_geom_angle
C13 O1 H101 110(2)
C4 N1 C5 117.50(17)
C7 N2 C5 119.12(17)
C2 C1 C5 118.93(19)
C2 C1 H1A 120.5
C5 C1 H1A 120.5
C1 C2 C3 119.62(18)
C1 C2 H2A 120.2
C3 C2 H2A 120.2
C4 C3 C2 116.74(18)
C4 C3 C6 121.49(18)
C2 C3 C6 121.77(18)
N1 C4 C3 124.66(19)
N1 C4 H4A 117.7
C3 C4 H4A 117.7
N1 C5 C1 122.52(18)
N1 C5 N2 119.71(17)
C1 C5 N2 117.77(18)
C3 C6 H6A 109.5
C3 C6 H6B 109.5
H6A C6 H6B 109.5
C3 C6 H6C 109.5
H6A C6 H6C 109.5
H6B C6 H6C 109.5
N2 C7 C8 121.73(18)
N2 C7 H7A 119.1
C8 C7 H7A 119.1
C9 C8 C13 118.92(17)
C9 C8 C7 119.61(18)
C13 C8 C7 121.47(17)
C10 C9 C8 120.8(2)
C10 C9 H9A 119.6
C8 C9 H9A 119.6
C9 C10 C11 119.32(19)
C9 C10 H10A 120.3
C11 C10 H10A 120.3
C12 C11 C10 121.93(19)
C12 C11 H11A 119.0
C10 C11 H11A 119.0
C11 C12 C13 118.30(19)
C11 C12 C14 122.09(19)
C13 C12 C14 119.61(19)
O1 C13 C12 118.38(18)
O1 C13 C8 120.94(17)
C12 C13 C8 120.67(17)
C12 C14 H14A 109.5
C12 C14 H14B 109.5
H14A C14 H14B 109.5
C12 C14 H14C 109.5
H14A C14 H14C 109.5
H14B C14 H14C 109.5

loop_
_geom_bond_atom_site_label_1
_geom_bond_atom_site_label_2
_geom_bond_distance
O1 C13 1.355(2)
O1 H101 0.87(4)
N1 C4 1.341(3)
N1 C5 1.341(3)
N2 C7 1.294(3)
N2 C5 1.415(2)
C1 C2 1.387(3)
C1 C5 1.395(3)
C1 H1A 0.9500
C2 C3 1.397(3)
C2 H2A 0.9500
C3 C4 1.393(3)
C3 C6 1.503(3)
C4 H4A 0.9500
C6 H6A 0.9800
C6 H6B 0.9800
C6 H6C 0.9800
C7 C8 1.446(3)
C7 H7A 0.9500
C8 C9 1.401(3)
C8 C13 1.413(3)
C9 C10 1.379(3)
C9 H9A 0.9500
C10 C11 1.397(3)
C10 H10A 0.9500
C11 C12 1.387(3)
C11 H11A 0.9500
C12 C13 1.403(3)
C12 C14 1.503(3)
C14 H14A 0.9800
C14 H14B 0.9800
C14 H14C 0.9800

loop_
_geom_hbond_atom_site_label_D
_geom_hbond_atom_site_label_H
_geom_hbond_atom_site_label_A
_geom_hbond_site_symmetry_A
_geom_hbond_distance_DH
_geom_hbond_distance_HA
_geom_hbond_distance_DA
_geom_hbond_angle_DHA
O1 H101 N2 . 0.87(3) 1.82(3) 2.590(2) 146(3)
C2 H2A O1 4_664 0.95 2.52 3.322(3) 142

loop_
_geom_torsion_atom_site_label_1
_geom_torsion_atom_site_label_2
_geom_torsion_atom_site_label_3
_geom_torsion_atom_site_label_4
_geom_torsion
C5 C1 C2 C3 0.9(3)
C1 C2 C3 C4 0.2(3)
C1 C2 C3 C6 -179.50(18)
C5 N1 C4 C3 0.2(3)
C2 C3 C4 N1 -0.8(3)
C6 C3 C4 N1 178.89(19)
C4 N1 C5 C1 1.0(3)
C4 N1 C5 N2 -179.48(17)
C2 C1 C5 N1 -1.6(3)
C2 C1 C5 N2 178.90(18)
C7 N2 C5 N1 6.5(3)
C7 N2 C5 C1 -174.01(18)
C5 N2 C7 C8 -179.94(17)
N2 C7 C8 C9 179.30(18)
N2 C7 C8 C13 -0.9(3)
C13 C8 C9 C10 0.4(3)
C7 C8 C9 C10 -179.86(18)
C8 C9 C10 C11 -0.5(3)
C9 C10 C11 C12 0.2(3)
C10 C11 C12 C13 0.2(3)
C10 C11 C12 C14 -179.8(2)
C11 C12 C13 O1 -179.71(18)
C14 C12 C13 O1 0.3(3)
C11 C12 C13 C8 -0.3(3)
C14 C12 C13 C8 179.73(18)
C9 C8 C13 O1 179.42(17)
C7 C8 C13 O1 -0.3(3)
C9 C8 C13 C12 0.0(3)
C7 C8 C13 C12 -179.77(18)

_cod_database_fobs_code 1545019
